data_7227326
loop_
_publ_author_name
'Zhao, Tian'
'Heering, Christian'
'Boldog, Ishtvan'
'Domasevitch, Konstantin V.'
'Janiak, Christoph'

_publ_section_title
;
 A view on systematic truncation of tetrahedral ligands for coordination
 polymers
;
_journal_issue 5
_journal_name_full CrystEngComm
_journal_page_first 776
_journal_paper_doi 10.1039/C6CE02384C
_journal_volume 19
_journal_year 2017
_chemical_formula_moiety
'C38 H28 O8, Mn # after SQUEEZE# Or# C38 H28 O8 4-, Mn 2+, 2(N C2 H8 +), 3(C3 H7 N O), 4(H2 O) #as determined by TGA + elemental analysis and in  # accordance with the electroneutrality of the compound'
_chemical_formula_sum 'C38 H28 Mn O8'
_chemical_formula_weight 667.54
_chemical_name_systematic
'catena-[ bis(dimethylammonium) \m~8~-(((adamantane-1,3,5,7-tetrayl)--tetra-(phen-4-yl))-tetracarboxylato)-manganese(II)]solvate with dimethylformamide and water'
_space_group_crystal_system orthorhombic
_space_group_IT_number 74
_space_group_name_Hall '-I 2b 2'
_space_group_name_H-M_alt 'I m m a'
_symmetry_space_group_name_Hall '-I 2b 2'
_symmetry_space_group_name_H-M 'I m m a'
_atom_sites_solution_hydrogens geom
_audit_creation_method SHELXL-2014
_audit_update_record
;
2016-11-14 deposited with the CCDC.
2016-12-23 downloaded from the CCDC.
;
_cell_angle_alpha 90
_cell_angle_beta 90
_cell_angle_gamma 90
_cell_formula_units_Z 4
_cell_length_a 17.335(3)
_cell_length_b 17.748(2)
_cell_length_c 19.551(3)
_cell_measurement_reflns_used 8743
_cell_measurement_temperature 296(2)
_cell_measurement_theta_max 23.64
_cell_measurement_theta_min 2.30
_cell_volume 6015.1(15)
_computing_cell_refinement 'Bruker SAINT'
_computing_data_collection 'Bruker APEX2'
_computing_data_reduction 'Bruker SAINT'
_computing_molecular_graphics 'Diamond 3.0 (Crystal Impact, 2012)'
_computing_publication_material 'WinGX suite (Farrugia, 2012)'
_computing_structure_refinement 'SHELXL-2014 (Sheldrick, 2015)'
_computing_structure_solution 'SHELXS-2014 (Sheldrick, 2015)'
_diffrn_ambient_temperature 296(2)
_diffrn_measured_fraction_theta_full 0.965
_diffrn_measured_fraction_theta_max 0.964
_diffrn_measurement_device_type 'Bruker APEX-II CCD'
_diffrn_measurement_method '\f and \w scans'
_diffrn_radiation_monochromator graphite
_diffrn_radiation_type MoK\a
_diffrn_radiation_wavelength 0.71073
_diffrn_reflns_av_R_equivalents 0.1185
_diffrn_reflns_av_unetI/netI 0.0760
_diffrn_reflns_Laue_measured_fraction_full 0.965
_diffrn_reflns_Laue_measured_fraction_max 0.964
_diffrn_reflns_limit_h_max 20
_diffrn_reflns_limit_h_min -21
_diffrn_reflns_limit_k_max 21
_diffrn_reflns_limit_k_min -21
_diffrn_reflns_limit_l_max 22
_diffrn_reflns_limit_l_min -23
_diffrn_reflns_number 30564
_diffrn_reflns_point_group_measured_fraction_full 0.965
_diffrn_reflns_point_group_measured_fraction_max 0.964
_diffrn_reflns_theta_full 25.242
_diffrn_reflns_theta_max 25.769
_diffrn_reflns_theta_min 1.550
_diffrn_source 'sealed tube'
_exptl_absorpt_coefficient_mu 0.248
_exptl_absorpt_correction_type none
_exptl_crystal_colour 'translucent pale pink'
_exptl_crystal_density_diffrn 0.737
_exptl_crystal_density_method 'not measured'
_exptl_crystal_description rod
_exptl_crystal_F_000 1380
_exptl_crystal_recrystallization_method 'Low-temperature solvothermal crystallization from DMF'
_exptl_crystal_size_max 0.50
_exptl_crystal_size_mid 0.15
_exptl_crystal_size_min 0.15
_refine_diff_density_max 0.491
_refine_diff_density_min -0.375
_refine_diff_density_rms 0.060
_refine_ls_extinction_method none
_refine_ls_goodness_of_fit_ref 0.944
_refine_ls_hydrogen_treatment constr
_refine_ls_matrix_type full
_refine_ls_number_parameters 142
_refine_ls_number_reflns 2982
_refine_ls_number_restraints 74
_refine_ls_restrained_S_all 0.974
_refine_ls_R_factor_all 0.1334
_refine_ls_R_factor_gt 0.0997
_refine_ls_shift/su_max 0.000
_refine_ls_shift/su_mean 0.000
_refine_ls_structure_factor_coef Fsqd
_refine_ls_weighting_details 'w=1/[\s^2^(Fo^2^)+(0.1937P)^2^] where P=(Fo^2^+2Fc^2^)/3'
_refine_ls_weighting_scheme calc
_refine_ls_wR_factor_gt 0.2883
_refine_ls_wR_factor_ref 0.3047
_reflns_Friedel_coverage 0.000
_reflns_number_gt 1341
_reflns_number_total 2982
_reflns_threshold_expression 'I > 2\s(I)'
_cod_data_source_file c6ce02384c2.cif
_cod_data_source_block MnL4
_cod_depositor_comments 'Adding full bibliography for 7227324--7227326.cif.'
_cod_original_cell_volume 6014.9(14)
_cod_database_code 7227326
_shelx_space_group_comment
;
The symmetry employed for this shelxl refinement is uniquely defined
by the following loop, which should always be used as a source of
symmetry information in preference to the above space-group names.
They are only intended as comments.
;
_shelxl_version_number 2014-3
_platon_squeeze_void_probe_radius 1.20

loop_
_space_group_symop_operation_xyz
'x, y, z'
'-x, -y+1/2, z'
'x, -y, -z'
'-x, y+1/2, -z'
'x+1/2, y+1/2, z+1/2'
'-x+1/2, -y+1, z+1/2'
'x+1/2, -y+1/2, -z+1/2'
'-x+1/2, y+1, -z+1/2'
'-x, -y, -z'
'x, y-1/2, -z'
'-x, y, z'
'x, -y-1/2, z'
'-x+1/2, -y+1/2, -z+1/2'
'x+1/2, y, -z+1/2'
'-x+1/2, y+1/2, z+1/2'
'x+1/2, -y, z+1/2'

loop_
_atom_site_label
_atom_site_type_symbol
_atom_site_fract_x
_atom_site_fract_y
_atom_site_fract_z
_atom_site_U_iso_or_equiv
_atom_site_adp_type
_atom_site_occupancy
_atom_site_site_symmetry_order
_atom_site_calc_flag
_atom_site_refinement_flags_posn
_atom_site_refinement_flags_adp
_atom_site_refinement_flags_occupancy
C1 C 0.5000 -0.1790(3) -0.0966(3) 0.0649(13) Uani 1 2 d S T P
C2 C 0.5724(2) -0.18070(18) -0.04969(18) 0.0658(10) Uani 1 1 d . . .
H2A H 0.6184 -0.1796 -0.0779 0.079 Uiso 1 1 calc R U .
H2B H 0.5727 -0.1359 -0.0213 0.079 Uiso 1 1 calc R U .
C3 C 0.5749(3) -0.2500 -0.0040(3) 0.0691(13) Uani 1 2 d S T P
C4 C 0.5000 -0.2500 -0.1381(3) 0.0520(14) Uani 1 4 d S T P
H4A H 0.5451 -0.2500 -0.1674 0.062 Uiso 0.5 2 calc R U P
H4B H 0.4549 -0.2500 -0.1674 0.062 Uiso 0.5 2 calc R U P
C5 C 0.5000 -0.2500 0.0425(4) 0.081(2) Uani 1 4 d S T P
H5A H 0.5000 -0.2943 0.0716 0.097 Uiso 0.5 2 calc R U P
H5B H 0.5000 -0.2057 0.0716 0.097 Uiso 0.5 2 calc R U P
C11 C 0.5000 -0.1064(2) -0.1386(2) 0.0611(12) Uani 1 2 d S T P
C12 C 0.5000 -0.0368(3) -0.1066(3) 0.0898(17) Uani 1 2 d S TU P
H12A H 0.5000 -0.0362 -0.0590 0.108 Uiso 1 2 calc R U P
C13 C 0.5000 0.0282(3) -0.1382(4) 0.0967(19) Uani 1 2 d S TU P
H13A H 0.5000 0.0733 -0.1139 0.116 Uiso 1 2 calc R U P
C14 C 0.5000 0.0276(3) -0.2145(3) 0.0812(17) Uani 1 2 d S TU P
C15 C 0.5000 -0.0383(3) -0.2460(4) 0.0956(18) Uani 1 2 d S TU P
H15A H 0.5000 -0.0402 -0.2935 0.115 Uiso 1 2 calc R U P
C16 C 0.5000 -0.1055(3) -0.2081(3) 0.0784(15) Uani 1 2 d S T P
H16A H 0.5000 -0.1512 -0.2314 0.094 Uiso 1 2 calc R U P
C17 C 0.5000 0.0985(4) -0.2466(7) 0.126(3) Uani 1 2 d S TU P
C21 C 0.6478(3) -0.2500 0.0362(3) 0.0793(16) Uani 1 2 d S T P
C22 C 0.6498(4) -0.2500 0.1045(3) 0.105(2) Uani 1 2 d S TU P
H22A H 0.6023 -0.2500 0.1265 0.126 Uiso 1 2 calc R U P
C23 C 0.7152(7) -0.2500 0.1472(6) 0.147(3) Uani 1 2 d S TU P
H23A H 0.7120 -0.2500 0.1947 0.176 Uiso 1 2 calc R U P
C24 C 0.7791(7) -0.2500 0.1149(5) 0.143(3) Uani 1 2 d S TU P
C25 C 0.7842(5) -0.2500 0.0365(5) 0.145(3) Uani 1 2 d S TU P
H25A H 0.8313 -0.2500 0.0137 0.174 Uiso 1 2 calc R U P
C26 C 0.7161(3) -0.2500 0.0024(4) 0.109(2) Uani 1 2 d S T P
H26A H 0.7163 -0.2500 -0.0452 0.131 Uiso 1 2 calc R U P
C27 C 0.3548(10) 0.2500 -0.3448(9) 0.196(6) Uani 1 2 d DS TU P
O1 O 0.5000 0.1608(3) -0.2158(3) 0.1242(19) Uani 1 2 d S TU P
O2 O 0.5000 0.0990(3) -0.3123(4) 0.136(2) Uani 1 2 d S T P
O3 O 0.4065(4) 0.2500 -0.3691(5) 0.145(2) Uani 1 2 d DS TU P
O4 O 0.3599(6) 0.2500 -0.2807(5) 0.234(5) Uani 1 2 d S T P
Mn01 Mn 0.5000 0.2500 -0.28567(5) 0.0895(6) Uani 1 4 d S T P

loop_
_atom_site_aniso_label
_atom_site_aniso_U_11
_atom_site_aniso_U_22
_atom_site_aniso_U_33
_atom_site_aniso_U_23
_atom_site_aniso_U_13
_atom_site_aniso_U_12
C1 0.071(3) 0.062(3) 0.062(3) -0.026(2) 0.000 0.000
C2 0.064(2) 0.069(2) 0.064(2) -0.0146(16) -0.0004(16) 0.0020(15)
C3 0.064(3) 0.072(3) 0.071(3) 0.000 0.001(2) 0.000
C4 0.056(3) 0.048(3) 0.053(3) 0.000 0.000 0.000
C5 0.107(6) 0.089(6) 0.045(4) 0.000 0.000 0.000
C11 0.076(3) 0.041(3) 0.066(3) -0.018(2) 0.000 0.000
C12 0.104(4) 0.073(4) 0.092(4) 0.000(3) 0.000 0.000
C13 0.114(5) 0.052(4) 0.124(6) -0.019(3) 0.000 0.000
C14 0.073(3) 0.034(3) 0.137(5) 0.003(3) 0.000 0.000
C15 0.128(5) 0.056(4) 0.103(4) -0.006(3) 0.000 0.000
C16 0.124(4) 0.041(3) 0.070(3) 0.007(2) 0.000 0.000
C17 0.119(5) 0.064(5) 0.194(9) 0.014(6) 0.000 0.000
C21 0.079(4) 0.074(4) 0.085(4) 0.000 -0.036(3) 0.000
C22 0.141(6) 0.085(4) 0.088(4) 0.000 -0.064(4) 0.000
C23 0.165(7) 0.133(6) 0.141(7) 0.000 -0.045(6) 0.000
C24 0.173(7) 0.121(6) 0.134(7) 0.000 -0.103(6) 0.000
C25 0.131(7) 0.136(7) 0.167(9) 0.000 -0.013(6) 0.000
C26 0.064(4) 0.168(7) 0.095(5) 0.000 -0.035(4) 0.000
C27 0.213(11) 0.170(9) 0.205(11) 0.000 0.016(10) 0.000
O1 0.096(3) 0.047(3) 0.230(6) 0.019(3) 0.000 0.000
O2 0.159(5) 0.062(3) 0.187(6) 0.047(3) 0.000 0.000
O3 0.113(4) 0.103(4) 0.220(7) 0.000 -0.031(4) 0.000
O4 0.237(9) 0.279(12) 0.185(8) 0.000 -0.094(8) 0.000
Mn01 0.0937(10) 0.1227(12) 0.0521(8) 0.000 0.000 0.000

loop_
_atom_type_symbol
_atom_type_description
_atom_type_scat_dispersion_real
_atom_type_scat_dispersion_imag
_atom_type_scat_source
C C 0.0033 0.0016 'International Tables Vol C Tables 4.2.6.8 and 6.1.1.4'
H H 0.0000 0.0000 'International Tables Vol C Tables 4.2.6.8 and 6.1.1.4'
O O 0.0106 0.0060 'International Tables Vol C Tables 4.2.6.8 and 6.1.1.4'
Mn Mn 0.3368 0.7283 'International Tables Vol C Tables 4.2.6.8 and 6.1.1.4'

loop_
_geom_angle_atom_site_label_1
_geom_angle_atom_site_label_2
_geom_angle_atom_site_label_3
_geom_angle
_geom_angle_site_symmetry_1
_geom_angle_site_symmetry_3
C4 C1 C11 114.8(4) . .
C4 C1 C2 107.6(2) . 11_655
C11 C1 C2 109.5(2) . 11_655
C4 C1 C2 107.6(2) . .
C11 C1 C2 109.5(2) . .
C2 C1 C2 107.6(4) 11_655 .
C3 C2 C1 112.6(3) . .
C3 C2 H2A 109.1 . .
C1 C2 H2A 109.1 . .
C3 C2 H2B 109.1 . .
C1 C2 H2B 109.1 . .
H2A C2 H2B 107.8 . .
C21 C3 C2 109.5(3) . 12
C21 C3 C2 109.5(3) . .
C2 C3 C2 108.0(4) 12 .
C21 C3 C5 113.1(4) . .
C2 C3 C5 108.3(3) 12 .
C2 C3 C5 108.3(3) . .
C1 C4 C1 114.5(5) . 2_645
C1 C4 H4A 108.6 . .
C1 C4 H4A 108.6 2_645 .
C1 C4 H4B 108.6 . .
C1 C4 H4B 108.6 2_645 .
H4A C4 H4B 107.6 . .
C3 C5 C3 110.0(5) 2_645 .
C3 C5 H5A 109.7 2_645 .
C3 C5 H5A 109.7 . .
C3 C5 H5B 109.7 2_645 .
C3 C5 H5B 109.7 . .
H5A C5 H5B 108.2 . .
C16 C11 C12 116.2(5) . .
C16 C11 C1 123.1(4) . .
C12 C11 C1 120.7(4) . .
C13 C12 C11 125.0(6) . .
C13 C12 H12A 117.5 . .
C11 C12 H12A 117.5 . .
C12 C13 C14 117.7(5) . .
C12 C13 H13A 121.1 . .
C14 C13 H13A 121.1 . .
C15 C14 C17 125.8(8) . .
C15 C14 C13 118.2(5) . .
C17 C14 C13 116.0(7) . .
C14 C15 C16 120.4(6) . .
C14 C15 H15A 119.8 . .
C16 C15 H15A 119.8 . .
C11 C16 C15 122.5(5) . .
C11 C16 H16A 118.7 . .
C15 C16 H16A 118.7 . .
O1 C17 O2 118.2(8) . .
O1 C17 C14 125.0(11) . .
O2 C17 C14 116.9(8) . .
C22 C21 C26 117.6(5) . .
C22 C21 C3 123.4(6) . .
C26 C21 C3 118.9(5) . .
C21 C22 C23 127.9(8) . .
C21 C22 H22A 116.0 . .
C23 C22 H22A 116.0 . .
C24 C23 C22 113.9(10) . .
C24 C23 H23A 123.0 . .
C22 C23 H23A 123.0 . .
C23 C24 C27 119.4(11) . 5_545
C23 C24 C25 122.9(8) . .
C27 C24 C25 117.7(12) 5_545 .
C26 C25 C24 116.2(8) . .
C26 C25 H25A 121.9 . .
C24 C25 H25A 121.9 . .
C25 C26 C21 121.4(7) . .
C25 C26 H26A 119.3 . .
C21 C26 H26A 119.3 . .
O3 C27 O4 113.9(18) . .
O3 C27 C24 121.1(17) . 5_454
O4 C27 C24 125.0(15) . 5_454
C17 O1 Mn01 110.7(7) . .
C27 O3 Mn01 106.9(13) . .
C27 O4 Mn01 91.7(11) . .
O1 Mn01 O1 98.4(3) . 2_655
O1 Mn01 O3 117.60(15) . .
O1 Mn01 O3 117.60(15) 2_655 .
O1 Mn01 O3 117.60(15) . 2_655
O1 Mn01 O3 117.60(15) 2_655 2_655
O3 Mn01 O3 89.6(4) . 2_655
O1 Mn01 O4 88.51(15) . 2_655
O1 Mn01 O4 88.51(15) 2_655 2_655
O3 Mn01 O4 137.1(3) . 2_655
O3 Mn01 O4 47.5(3) 2_655 2_655
O1 Mn01 O4 88.51(15) . .
O1 Mn01 O4 88.51(15) 2_655 .
O3 Mn01 O4 47.5(3) . .
O3 Mn01 O4 137.1(3) 2_655 .
O4 Mn01 O4 175.4(5) 2_655 .

loop_
_geom_bond_atom_site_label_1
_geom_bond_atom_site_label_2
_geom_bond_distance
_geom_bond_site_symmetry_2
C1 C4 1.498(5) .
C1 C11 1.528(7) .
C1 C2 1.555(5) 11_655
C1 C2 1.555(5) .
C2 C3 1.520(5) .
C2 H2A 0.9700 .
C2 H2B 0.9700 .
C3 C21 1.488(7) .
C3 C2 1.520(5) 12
C3 C5 1.586(6) .
C4 C1 1.498(5) 2_645
C4 H4A 0.9700 .
C4 H4B 0.9700 .
C5 C3 1.586(6) 2_645
C5 H5A 0.9700 .
C5 H5B 0.9700 .
C11 C16 1.358(7) .
C11 C12 1.384(7) .
C12 C13 1.309(8) .
C12 H12A 0.9300 .
C13 C14 1.493(9) .
C13 H13A 0.9300 .
C14 C15 1.321(8) .
C14 C17 1.407(10) .
C15 C16 1.404(8) .
C15 H15A 0.9300 .
C16 H16A 0.9300 .
C17 O1 1.259(10) .
C17 O2 1.284(12) .
C21 C22 1.336(9) .
C21 C26 1.357(8) .
C22 C23 1.407(11) .
C22 H22A 0.9300 .
C23 C24 1.276(14) .
C23 H23A 0.9300 .
C24 C27 1.530(17) 5_545
C24 C25 1.536(14) .
C25 C26 1.356(10) .
C25 H25A 0.9300 .
C26 H26A 0.9300 .
C27 O3 1.014(14) .
C27 O4 1.255(16) .
C27 C24 1.530(17) 5_454
O1 Mn01 2.091(5) .
O3 Mn01 2.299(7) .
O4 Mn01 2.431(11) .
Mn01 O1 2.091(5) 2_655
Mn01 O3 2.299(7) 2_655
Mn01 O4 2.431(11) 2_655

loop_
_geom_torsion_atom_site_label_1
_geom_torsion_atom_site_label_2
_geom_torsion_atom_site_label_3
_geom_torsion_atom_site_label_4
_geom_torsion
_geom_torsion_site_symmetry_1
_geom_torsion_site_symmetry_4
C4 C1 C2 C3 -56.9(4) . .
C11 C1 C2 C3 177.7(3) . .
C2 C1 C2 C3 58.8(4) 11_655 .
C1 C2 C3 C21 176.7(3) . .
C1 C2 C3 C2 57.4(4) . 12
C1 C2 C3 C5 -59.6(4) . .
C11 C1 C4 C1 180.000(0) . 2_645
C2 C1 C4 C1 -57.9(3) 11_655 2_645
C2 C1 C4 C1 57.9(3) . 2_645
C21 C3 C5 C3 180.0 . 2_645
C2 C3 C5 C3 -58.4(3) 12 2_645
C2 C3 C5 C3 58.4(3) . 2_645
C4 C1 C11 C16 0.000(1) . .
C2 C1 C11 C16 -121.1(2) 11_655 .
C2 C1 C11 C16 121.1(2) . .
C4 C1 C11 C12 180.000(0) . .
C2 C1 C11 C12 58.9(2) 11_655 .
C2 C1 C11 C12 -58.9(2) . .
C16 C11 C12 C13 0.000(0) . .
C1 C11 C12 C13 180.000(0) . .
C11 C12 C13 C14 0.000(0) . .
C12 C13 C14 C15 0.000(1) . .
C12 C13 C14 C17 180.000(1) . .
C17 C14 C15 C16 180.000(0) . .
C13 C14 C15 C16 0.000(1) . .
C12 C11 C16 C15 0.000(1) . .
C1 C11 C16 C15 180.000(1) . .
C14 C15 C16 C11 0.000(1) . .
C15 C14 C17 O1 180.000(0) . .
C13 C14 C17 O1 0.000(1) . .
C15 C14 C17 O2 0.000(1) . .
C13 C14 C17 O2 180.000(1) . .
C2 C3 C21 C22 -120.8(3) 12 .
C2 C3 C21 C22 120.8(3) . .
C5 C3 C21 C22 0.000(0) . .
C2 C3 C21 C26 59.2(3) 12 .
C2 C3 C21 C26 -59.2(3) . .
C5 C3 C21 C26 180.0 . .
C26 C21 C22 C23 0.000(0) . .
C3 C21 C22 C23 180.000(0) . .
C21 C22 C23 C24 0.000(0) . .
C22 C23 C24 C27 180.000(1) . 5_545
C22 C23 C24 C25 0.000(0) . .
C23 C24 C25 C26 0.000(0) . .
C27 C24 C25 C26 180.000(0) 5_545 .
C24 C25 C26 C21 0.000(0) . .
C22 C21 C26 C25 0.0 . .
C3 C21 C26 C25 180.0 . .
O2 C17 O1 Mn01 0.000(1) . .
C14 C17 O1 Mn01 180.000(1) . .
O4 C27 O3 Mn01 0.000(2) . .
C24 C27 O3 Mn01 180.000(1) 5_454 .
O3 C27 O4 Mn01 0.000(2) . .
C24 C27 O4 Mn01 180.000(2) 5_454 .

loop_
_platon_squeeze_void_nr
_platon_squeeze_void_average_x
_platon_squeeze_void_average_y
_platon_squeeze_void_average_z
_platon_squeeze_void_volume
_platon_squeeze_void_count_electrons
_platon_squeeze_void_content
1 -0.007 -0.009 -0.006 3595 286 ' '
